data_7702115
loop_
_publ_author_name
'Feng, Hui-Jun'
'Xu, Ling'
'Liu, Bing'
'Jiao, Huan'

_publ_section_title
;
 Europium metal-organic frameworks as recyclable and selective turn-off
 fluorescent sensors for aniline detection.
;
_journal_issue 43
_journal_name_full 'Dalton transactions (Cambridge, England : 2003)'
_journal_page_first 17392
_journal_page_last 17400
_journal_paper_doi 10.1039/c6dt03358j
_journal_volume 45
_journal_year 2016
_chemical_formula_moiety 'C24 H13 Cl Eu2 O12, C6 N2'
_chemical_formula_sum 'C30 H13 Cl Eu2 N2 O12'
_chemical_formula_weight 932.79
_space_group_crystal_system monoclinic
_space_group_IT_number 14
_space_group_name_Hall '-P 2ybc'
_space_group_name_H-M_alt 'P 1 21/c 1'
_atom_sites_solution_hydrogens geom
_atom_sites_solution_primary dual
_atom_sites_solution_secondary difmap
_audit_creation_date 2016-09-14
_audit_creation_method
;
Olex2 1.2
(compiled 2016.08.25 svn.r3337 for OlexSys, GUI svn.r5221)
;
_audit_update_record
;
2016-09-16 deposited with the CCDC.
2016-09-29 downloaded from the CCDC.
;
_cell_angle_alpha 90.00
_cell_angle_beta 90.035(5)
_cell_angle_gamma 90.00
_cell_formula_units_Z 4
_cell_length_a 8.0451(5)
_cell_length_b 21.3785(12)
_cell_length_c 18.3326(10)
_cell_measurement_reflns_used 7416
_cell_measurement_temperature 293(2)
_cell_measurement_theta_max 29.1100
_cell_measurement_theta_min 3.4640
_cell_volume 3153.1(3)
_computing_cell_refinement 'CrystalClear (Rigaku Corp., 2002)'
_computing_data_collection 'CrystalClear (Rigaku Corp., 2002)'
_computing_data_reduction 'CrystalClear (Rigaku Corp., 2002)'
_computing_molecular_graphics 'Siemens SHELXTL^TM^ 5'
_computing_publication_material 'Siemens SHELXTL^TM^ 5'
_computing_structure_refinement 'Siemens SHELXTL^TM^ 5'
_computing_structure_solution 'Siemens SHELXTL^TM^ 5'
_diffrn_ambient_temperature 293(2)
_diffrn_measured_fraction_theta_full 0.987
_diffrn_measured_fraction_theta_max 0.987
_diffrn_measurement_device_type 'Rigaku Mercury CCD'
_diffrn_measurement_method \w
_diffrn_radiation_monochromator graphite
_diffrn_radiation_type MoK\a
_diffrn_radiation_wavelength 0.71073
_diffrn_reflns_av_R_equivalents 0.0799
_diffrn_reflns_av_unetI/netI 0.1251
_diffrn_reflns_limit_h_max 9
_diffrn_reflns_limit_h_min -9
_diffrn_reflns_limit_k_max 24
_diffrn_reflns_limit_k_min -25
_diffrn_reflns_limit_l_max 21
_diffrn_reflns_limit_l_min -21
_diffrn_reflns_number 16396
_diffrn_reflns_theta_full 25.02
_diffrn_reflns_theta_max 25.02
_diffrn_reflns_theta_min 3.47
_diffrn_source 'rotating-anode generator'
_exptl_absorpt_coefficient_mu 4.093
_exptl_absorpt_correction_T_max 1.00000
_exptl_absorpt_correction_T_min 0.13778
_exptl_absorpt_correction_type multi-scan
_exptl_absorpt_process_details 'Sphere (CrystalClear)'
_exptl_crystal_colour colorless
_exptl_crystal_density_diffrn 1.965
_exptl_crystal_density_method 'not measured'
_exptl_crystal_description block
_exptl_crystal_F_000 1784
_exptl_crystal_size_max 0.20
_exptl_crystal_size_mid 0.10
_exptl_crystal_size_min 0.10
_refine_diff_density_max 3.975
_refine_diff_density_min -3.283
_refine_diff_density_rms 0.283
_refine_ls_extinction_method none
_refine_ls_goodness_of_fit_ref 1.022
_refine_ls_hydrogen_treatment constr
_refine_ls_matrix_type full
_refine_ls_number_parameters 424
_refine_ls_number_reflns 5496
_refine_ls_number_restraints 74
_refine_ls_restrained_S_all 1.023
_refine_ls_R_factor_all 0.0966
_refine_ls_R_factor_gt 0.0792
_refine_ls_shift/su_max 0.001
_refine_ls_shift/su_mean 0.000
_refine_ls_structure_factor_coef Fsqd
_refine_ls_weighting_details 'calc w=1/[\s^2^(Fo^2^)+(0.1237P)^2^+5.1973P] where P=(Fo^2^+2Fc^2^)/3'
_refine_ls_weighting_scheme calc
_refine_ls_wR_factor_gt 0.2109
_refine_ls_wR_factor_ref 0.2252
_reflns_number_gt 4209
_reflns_number_total 5496
_reflns_threshold_expression >2sigma(I)
_cod_data_source_file c6dt03358j2.cif
_cod_data_source_block comp-1
_cod_database_code 7702115
_olex2_refinement_description
;
1. Fixed Uiso
 At 1.2 times of:
  All C(H) groups
 At 1.5 times of:
  All O(H) groups
2. Uiso/Uaniso restraints and constraints
Uanis(O31) \\sim Ueq, Uanis(C25) \\sim Ueq, Uanis(C1) \\sim Ueq, Uanis(C2)
\\sim Ueq, Uanis(C3) \\sim Ueq, Uanis(C4) \\sim Ueq, Uanis(C5) \\sim Ueq,
Uanis(C6) \\sim Ueq, Uanis(N1) \\sim Ueq, Uanis(N2) \\sim Ueq: with sigma of
0.02 and sigma for terminal atoms of 0.01
Uanis(O32) \\sim Ueq: with sigma of 0.01 and sigma for terminal atoms of 0.005
3.a Aromatic/amide H refined with riding coordinates:
 C12(H12), C13(H13), C15(H15), C16(H16), C22(H22), C23(H23), C25(H25),
 C26(H26), C32(H32), C33(H33), C42(H42), C43(H43)
3.b Tetrahedral OH refined with riding coordinates:
 O32(H32a)
;
_olex2_submission_special_instructions 'No special instructions were received'

loop_
_space_group_symop_id
_space_group_symop_operation_xyz
1 'x, y, z'
2 '-x, y+1/2, -z+1/2'
3 '-x, -y, -z'
4 'x, -y-1/2, z-1/2'

loop_
_atom_site_label
_atom_site_type_symbol
_atom_site_fract_x
_atom_site_fract_y
_atom_site_fract_z
_atom_site_U_iso_or_equiv
_atom_site_adp_type
_atom_site_occupancy
_atom_site_calc_flag
_atom_site_refinement_flags_posn
_atom_site_refinement_flags_adp
Eu1 Eu 0.14450(8) 0.58122(3) 0.25030(4) 0.0173(3) Uani 1 d . .
Eu2 Eu -0.34813(8) 0.63167(3) 0.27537(4) 0.0189(3) Uani 1 d . .
Cl1 Cl -0.0667(5) 0.5987(2) 0.3672(2) 0.0422(11) Uani 1 d . .
C11 C 0.2860(18) 0.7929(7) 0.2589(9) 0.031(4) Uani 1 d . .
C12 C 0.1325(17) 0.8132(7) 0.2658(9) 0.029(3) Uani 1 d . .
H12 H 0.0456 0.7847 0.2694 0.035 Uiso 1 calc R .
C13 C 0.098(2) 0.8782(7) 0.2676(11) 0.042(5) Uani 1 d . .
H13 H -0.0098 0.8928 0.2733 0.050 Uiso 1 calc R .
C14 C 0.2276(18) 0.9189(7) 0.2609(10) 0.032(4) Uani 1 d . .
C15 C 0.392(2) 0.8970(8) 0.2535(12) 0.050(5) Uani 1 d . .
H15 H 0.4790 0.9253 0.2495 0.059 Uiso 1 calc R .
C16 C 0.4221(18) 0.8352(7) 0.2521(10) 0.040(4) Uani 1 d . .
H16 H 0.5300 0.8202 0.2469 0.048 Uiso 1 calc R .
C17 C 0.326(2) 0.7235(7) 0.2519(9) 0.036(4) Uani 1 d . .
C18 C 0.1952(19) 0.9873(7) 0.2583(10) 0.034(4) Uani 1 d . .
O11 O 0.2054(16) 0.6863(5) 0.2616(8) 0.052(3) Uani 1 d . .
O12 O 0.4646(15) 0.7057(6) 0.2363(7) 0.045(3) Uani 1 d . .
O13 O 0.0490(12) 1.0066(5) 0.2745(7) 0.037(3) Uani 1 d . .
O14 O 0.3095(15) 1.0225(5) 0.2351(9) 0.059(4) Uani 1 d . .
C21 C -0.1208(19) 0.6752(8) 0.0704(8) 0.032(4) Uani 1 d . .
C22 C -0.222(2) 0.7302(7) 0.0777(8) 0.033(4) Uani 1 d . .
H22 H -0.2515 0.7451 0.1235 0.039 Uiso 1 calc R .
C23 C -0.273(2) 0.7595(9) 0.0173(9) 0.044(5) Uani 1 d . .
H23 H -0.3361 0.7957 0.0221 0.053 Uiso 1 calc R .
C24 C -0.2355(18) 0.7376(8) -0.0538(8) 0.030(4) Uani 1 d . .
C25 C -0.1372(19) 0.6864(7) -0.0602(7) 0.028(3) Uani 1 d . U
H25 H -0.1057 0.6727 -0.1063 0.034 Uiso 1 calc R .
C26 C -0.0831(19) 0.6541(7) 0.0005(8) 0.030(3) Uani 1 d . .
H26 H -0.0207 0.6178 -0.0053 0.036 Uiso 1 calc R .
C27 C -0.0490(19) 0.6430(7) 0.1344(8) 0.025(3) Uani 1 d . .
C28 C -0.2893(19) 0.7737(8) -0.1204(8) 0.031(4) Uani 1 d . .
O21 O -0.1196(13) 0.6476(5) 0.1961(6) 0.034(3) Uani 1 d . .
O22 O 0.0799(14) 0.6143(6) 0.1284(6) 0.043(3) Uani 1 d . .
O23 O -0.4063(13) 0.8143(5) -0.1112(5) 0.032(2) Uani 1 d . .
O24 O -0.2227(14) 0.7655(5) -0.1801(6) 0.040(3) Uani 1 d . .
C31 C 0.474(2) 0.5251(8) 0.0688(8) 0.034(4) Uani 1 d . .
C32 C 0.356(2) 0.4900(10) 0.0353(10) 0.061(6) Uani 1 d . .
H32 H 0.2577 0.4820 0.0602 0.073 Uiso 1 calc R .
C33 C 0.625(3) 0.5339(10) 0.0332(10) 0.060(6) Uani 1 d . .
H33 H 0.7115 0.5556 0.0557 0.072 Uiso 1 calc R .
C34 C 0.444(3) 0.5505(9) 0.1423(9) 0.044(5) Uani 1 d . .
O31 O 0.3341(15) 0.5309(7) 0.1795(7) 0.055(4) Uani 1 d . U
O32 O 0.544(2) 0.5970(7) 0.1590(7) 0.066(4) Uani 1 d . U
H32A H 0.6064 0.5863 0.1922 0.099 Uiso 1 calc R .
C41 C 0.4385(17) 0.5175(8) 0.4310(7) 0.030(4) Uani 1 d . .
C42 C 0.540(2) 0.5573(10) 0.4684(10) 0.050(5) Uani 1 d . .
H42 H 0.5679 0.5960 0.4484 0.060 Uiso 1 calc R .
C43 C 0.396(2) 0.4599(8) 0.4626(9) 0.046(5) Uani 1 d . .
H43 H 0.3247 0.4328 0.4379 0.055 Uiso 1 calc R .
C44 C 0.3582(15) 0.5327(7) 0.3613(8) 0.023(3) Uani 1 d . .
O41 O 0.4028(12) 0.5852(4) 0.3287(5) 0.024(2) Uani 1 d . .
O42 O 0.2473(13) 0.5008(5) 0.3348(5) 0.034(3) Uani 1 d . .
N1 N -0.708(4) 0.733(2) -0.023(3) 0.162(13) Uani 1 d . U
N2 N -0.802(4) 0.823(2) 0.023(2) 0.149(11) Uani 1 d . U
C1 C -0.766(6) 0.785(3) -0.030(3) 0.153(16) Uani 1 d . U
C2 C -0.687(6) 0.713(3) 0.049(3) 0.179(19) Uani 1 d . U
C3 C -0.704(5) 0.782(2) 0.074(2) 0.138(12) Uani 1 d . U
C4 C -0.663(8) 0.662(3) -0.044(4) 0.22(2) Uani 1 d . U
C5 C -0.836(7) 0.895(3) 0.037(3) 0.176(19) Uani 1 d . U
C6 C -0.967(7) 0.898(3) 0.066(3) 0.19(2) Uani 1 d . U

loop_
_atom_site_aniso_label
_atom_site_aniso_U_11
_atom_site_aniso_U_22
_atom_site_aniso_U_33
_atom_site_aniso_U_23
_atom_site_aniso_U_13
_atom_site_aniso_U_12
Eu1 0.0199(4) 0.0158(4) 0.0161(4) 0.0016(3) -0.0001(3) -0.0005(3)
Eu2 0.0239(4) 0.0164(4) 0.0163(4) -0.0004(3) 0.0027(3) 0.0016(3)
Cl1 0.041(2) 0.066(3) 0.0194(19) 0.0049(19) 0.0071(17) 0.020(2)
C11 0.031(8) 0.021(8) 0.040(9) -0.006(7) 0.001(7) 0.000(7)
C12 0.022(7) 0.030(9) 0.037(9) -0.003(7) -0.002(7) -0.009(6)
C13 0.031(8) 0.015(8) 0.079(14) -0.005(8) 0.005(9) 0.013(7)
C14 0.031(8) 0.019(8) 0.044(10) -0.003(7) 0.001(8) -0.007(6)
C15 0.030(9) 0.027(10) 0.092(16) -0.008(10) 0.010(10) 0.005(7)
C16 0.022(8) 0.025(9) 0.073(13) 0.006(9) 0.010(8) 0.007(7)
C17 0.056(11) 0.015(8) 0.037(9) 0.002(7) -0.019(9) -0.011(8)
C18 0.026(8) 0.027(9) 0.049(10) 0.000(8) -0.011(7) 0.000(7)
O11 0.054(7) 0.016(6) 0.087(10) 0.009(7) -0.015(7) 0.003(6)
O12 0.046(7) 0.035(7) 0.054(8) -0.007(6) 0.005(6) 0.024(6)
O13 0.027(5) 0.023(6) 0.060(8) 0.002(5) -0.001(5) 0.008(5)
O14 0.033(6) 0.020(7) 0.122(13) 0.010(7) 0.001(7) 0.011(5)
C21 0.038(8) 0.036(10) 0.023(8) 0.017(7) 0.012(7) 0.011(7)
C22 0.051(9) 0.031(9) 0.017(7) 0.014(7) 0.008(7) 0.019(7)
C23 0.055(11) 0.057(13) 0.020(8) 0.003(8) 0.004(8) 0.027(9)
C24 0.028(7) 0.033(10) 0.027(8) 0.004(7) 0.008(7) 0.006(7)
C25 0.047(8) 0.031(8) 0.007(6) 0.001(6) 0.008(6) 0.004(7)
C26 0.044(9) 0.023(9) 0.024(8) -0.001(6) 0.006(7) 0.013(7)
C27 0.034(8) 0.027(9) 0.015(7) 0.012(6) 0.011(6) 0.010(7)
C28 0.039(8) 0.034(10) 0.021(8) 0.003(7) 0.009(7) -0.003(7)
O21 0.044(6) 0.040(7) 0.018(6) -0.004(5) -0.003(5) 0.003(5)
O22 0.036(6) 0.065(9) 0.027(6) 0.012(6) -0.002(5) -0.002(6)
O23 0.044(6) 0.035(7) 0.016(5) -0.004(4) 0.005(5) 0.013(5)
O24 0.051(7) 0.039(7) 0.030(6) 0.010(5) 0.013(5) 0.021(6)
C31 0.042(9) 0.040(10) 0.018(8) -0.006(7) 0.003(7) 0.009(8)
C32 0.050(10) 0.091(17) 0.041(11) -0.031(11) 0.032(9) -0.043(11)
C33 0.074(11) 0.073(13) 0.033(9) -0.017(9) 0.000(9) -0.050(10)
C34 0.067(12) 0.040(11) 0.026(9) -0.008(8) -0.028(9) 0.027(10)
O31 0.039(6) 0.095(10) 0.032(6) -0.015(6) 0.014(6) 0.029(7)
O32 0.106(8) 0.063(7) 0.030(6) 0.006(6) -0.015(6) 0.012(7)
C41 0.028(7) 0.053(11) 0.007(6) 0.005(6) -0.005(6) -0.003(7)
C42 0.059(11) 0.055(12) 0.035(10) 0.018(9) -0.015(9) -0.016(10)
C43 0.071(12) 0.032(10) 0.036(10) 0.018(8) -0.020(9) -0.011(9)
C44 0.014(6) 0.032(9) 0.023(7) -0.002(6) 0.008(6) 0.004(6)
O41 0.034(5) 0.023(6) 0.014(5) 0.007(4) -0.009(4) -0.005(4)
O42 0.047(6) 0.037(7) 0.018(5) 0.005(5) -0.009(5) -0.009(5)
N1 0.117(17) 0.168(18) 0.20(2) 0.009(17) -0.004(16) -0.044(15)
N2 0.150(18) 0.150(19) 0.146(18) 0.030(15) 0.009(15) -0.008(15)
C1 0.14(2) 0.16(2) 0.16(2) -0.006(18) 0.020(17) -0.047(18)
C2 0.17(2) 0.19(3) 0.18(3) 0.001(19) -0.010(18) -0.032(18)
C3 0.137(19) 0.16(2) 0.118(19) 0.018(15) -0.007(15) -0.014(15)
C4 0.22(3) 0.20(2) 0.23(3) -0.014(19) 0.016(19) 0.002(19)
C5 0.16(2) 0.19(3) 0.17(3) 0.004(19) 0.011(18) -0.007(18)
C6 0.19(2) 0.19(2) 0.18(2) 0.002(10) 0.003(10) 0.006(10)

loop_
_atom_type_symbol
_atom_type_description
_atom_type_scat_dispersion_real
_atom_type_scat_dispersion_imag
_atom_type_scat_source
C C 0.0033 0.0016 'International Tables Vol C Tables 4.2.6.8 and 6.1.1.4'
H H 0.0000 0.0000 'International Tables Vol C Tables 4.2.6.8 and 6.1.1.4'
O O 0.0106 0.0060 'International Tables Vol C Tables 4.2.6.8 and 6.1.1.4'
Cl Cl 0.1484 0.1585 'International Tables Vol C Tables 4.2.6.8 and 6.1.1.4'
Eu Eu -0.1578 3.6682 'International Tables Vol C Tables 4.2.6.8 and 6.1.1.4'
N N 0.0061 0.0033 'International Tables Vol C Tables 4.2.6.8 and 6.1.1.4'

loop_
_geom_angle_atom_site_label_1
_geom_angle_atom_site_label_2
_geom_angle_atom_site_label_3
_geom_angle
_geom_angle_site_symmetry_1
_geom_angle_site_symmetry_3
Cl1 Eu1 Eu2 44.58(8) . .
Cl1 Eu1 C27 100.0(3) . .
Cl1 Eu1 C34 167.3(3) . .
Cl1 Eu1 C44 82.4(3) . .
O11 Eu1 Eu2 86.5(3) . .
O11 Eu1 Cl1 85.9(4) . .
O11 Eu1 C27 75.0(5) . .
O11 Eu1 O21 72.2(4) . .
O11 Eu1 O22 81.0(5) . .
O11 Eu1 C34 95.5(5) . .
O11 Eu1 C44 99.3(4) . .
O11 Eu1 O41 75.0(4) . .
O11 Eu1 O42 123.6(4) . .
O13 Eu1 Eu2 63.2(3) 2_545 .
O13 Eu1 Cl1 80.1(3) 2_545 .
O13 Eu1 O11 147.8(4) 2_545 .
O13 Eu1 C27 79.0(4) 2_545 .
O13 Eu1 O21 76.1(4) 2_545 .
O13 Eu1 O22 82.7(4) 2_545 .
O13 Eu1 C34 104.4(5) 2_545 .
O13 Eu1 C44 107.4(4) 2_545 .
O13 Eu1 O41 134.4(3) 2_545 .
O13 Eu1 O42 82.2(4) 2_545 .
C27 Eu1 Eu2 57.1(3) . .
C27 Eu1 C34 92.5(4) . .
O21 Eu1 Eu2 33.1(2) . .
O21 Eu1 Cl1 74.6(2) . .
O21 Eu1 C27 25.5(3) . .
O21 Eu1 C34 117.9(4) . .
O21 Eu1 C44 155.8(3) . .
O22 Eu1 Eu2 79.6(3) . .
O22 Eu1 Cl1 123.3(3) . .
O22 Eu1 C27 23.4(4) . .
O22 Eu1 O21 48.9(4) . .
O22 Eu1 C34 69.3(4) . .
O22 Eu1 C44 154.1(4) . .
O22 Eu1 O41 134.2(3) . .
O22 Eu1 O42 149.9(4) . .
C34 Eu1 Eu2 148.0(3) . .
O31 Eu1 Eu2 146.2(3) . .
O31 Eu1 Cl1 157.0(4) . .
O31 Eu1 O11 111.7(5) . .
O31 Eu1 O13 90.8(5) . 2_545
O31 Eu1 C27 98.9(4) . .
O31 Eu1 O21 123.9(4) . .
O31 Eu1 O22 75.7(4) . .
O31 Eu1 C34 16.3(5) . .
O31 Eu1 C44 80.3(4) . .
O31 Eu1 O41 77.8(4) . .
O31 Eu1 O42 78.7(4) . .
C44 Eu1 Eu2 126.3(2) . .
C44 Eu1 C27 173.5(4) . .
C44 Eu1 C34 85.0(4) . .
O41 Eu1 Eu2 135.7(2) . .
O41 Eu1 Cl1 93.5(2) . .
O41 Eu1 C27 146.0(4) . .
O41 Eu1 O21 145.7(3) . .
O41 Eu1 C34 74.8(4) . .
O41 Eu1 C44 27.5(3) . .
O42 Eu1 Eu2 115.8(3) . .
O42 Eu1 Cl1 79.2(3) . .
O42 Eu1 C27 161.0(4) . .
O42 Eu1 O21 148.3(3) . .
O42 Eu1 C34 89.6(4) . .
O42 Eu1 C44 25.2(4) . .
O42 Eu1 O41 52.3(3) . .
Eu1 Eu2 Eu1 147.50(2) . 1_455
Cl1 Eu2 Eu1 138.54(9) . 1_455
Cl1 Eu2 Eu1 41.81(7) . .
O12 Eu2 Eu1 140.6(3) 1_455 .
O12 Eu2 Eu1 60.7(3) 1_455 1_455
O12 Eu2 Cl1 149.0(3) 1_455 .
O12 Eu2 O14 137.8(4) 1_455 2_545
O12 Eu2 C28 80.1(4) 1_455 4_576
O12 Eu2 O21 102.6(4) 1_455 .
O12 Eu2 O23 79.2(4) 1_455 4_576
O12 Eu2 O24 76.5(4) 1_455 4_576
O12 Eu2 O32 72.7(5) 1_455 1_455
O12 Eu2 O41 82.3(4) 1_455 1_455
O14 Eu2 Eu1 66.9(3) 2_545 .
O14 Eu2 Eu1 82.3(3) 2_545 1_455
O14 Eu2 Cl1 72.9(3) 2_545 .
O14 Eu2 C28 137.8(5) 2_545 4_576
O14 Eu2 O21 89.4(4) 2_545 .
O14 Eu2 O23 124.4(5) 2_545 4_576
O14 Eu2 O24 145.6(4) 2_545 4_576
O14 Eu2 O32 70.9(5) 2_545 1_455
O14 Eu2 O41 74.8(4) 2_545 1_455
C28 Eu2 Eu1 95.9(3) 4_576 .
C28 Eu2 Eu1 114.6(3) 4_576 1_455
C28 Eu2 Cl1 69.6(3) 4_576 .
O21 Eu2 Eu1 39.2(3) . .
O21 Eu2 Eu1 135.7(3) . 1_455
O21 Eu2 Cl1 77.6(3) . .
O21 Eu2 C28 100.5(4) . 4_576
O21 Eu2 O23 127.5(4) . 4_576
O21 Eu2 O24 76.5(4) . 4_576
O21 Eu2 O32 77.3(5) . 1_455
O21 Eu2 O41 160.3(4) . 1_455
O23 Eu2 Eu1 91.6(2) 4_576 1_455
O23 Eu2 Eu1 113.9(2) 4_576 .
O23 Eu2 Cl1 76.7(3) 4_576 .
O23 Eu2 C28 27.2(4) 4_576 4_576
O23 Eu2 O24 52.6(3) 4_576 4_576
O23 Eu2 O41 72.0(3) 4_576 1_455
O24 Eu2 Eu1 129.3(3) 4_576 1_455
O24 Eu2 Eu1 83.2(3) 4_576 .
O24 Eu2 Cl1 73.5(3) 4_576 .
O24 Eu2 C28 25.9(4) 4_576 4_576
O32 Eu2 Eu1 58.9(4) 1_455 1_455
O32 Eu2 Eu1 99.4(4) 1_455 .
O32 Eu2 Cl1 135.6(4) 1_455 .
O32 Eu2 C28 151.3(5) 1_455 4_576
O32 Eu2 O23 146.5(5) 1_455 4_576
O32 Eu2 O24 133.4(5) 1_455 4_576
O32 Eu2 O41 86.3(5) 1_455 1_455
O41 Eu2 Eu1 136.5(2) 1_455 .
O41 Eu2 Eu1 31.9(2) 1_455 1_455
O41 Eu2 Cl1 108.0(2) 1_455 .
O41 Eu2 C28 99.1(4) 1_455 4_576
O41 Eu2 O24 123.2(3) 1_455 4_576
Eu1 Cl1 Eu2 93.62(11) . .
C12 C11 C16 121.4(15) . .
C12 C11 C17 121.9(15) . .
C16 C11 C17 116.5(14) . .
C11 C12 H12 119.7 . .
C11 C12 C13 120.5(14) . .
C13 C12 H12 119.7 . .
C12 C13 H13 120.8 . .
C14 C13 C12 118.5(14) . .
C14 C13 H13 120.8 . .
C13 C14 C15 120.9(15) . .
C13 C14 C18 119.9(14) . .
C15 C14 C18 119.2(14) . .
C14 C15 H15 120.1 . .
C16 C15 C14 119.9(16) . .
C16 C15 H15 120.1 . .
C11 C16 H16 120.6 . .
C15 C16 C11 118.8(15) . .
C15 C16 H16 120.6 . .
O11 C17 C11 115.9(16) . .
O12 C17 C11 121.5(15) . .
O12 C17 O11 122.6(16) . .
O13 C18 C14 118.0(14) . .
O14 C18 C14 118.1(14) . .
O14 C18 O13 123.7(14) . .
C17 O11 Eu1 139.5(12) . .
C17 O12 Eu2 138.2(12) . 1_655
C18 O13 Eu1 143.8(11) . 2
C18 O14 Eu2 135.4(11) . 2
C22 C21 C27 121.9(13) . .
C26 C21 C22 118.4(13) . .
C26 C21 C27 119.6(14) . .
C21 C22 H22 120.6 . .
C23 C22 C21 118.7(14) . .
C23 C22 H22 120.6 . .
C22 C23 H23 118.6 . .
C22 C23 C24 122.7(16) . .
C24 C23 H23 118.6 . .
C23 C24 C28 120.9(14) . .
C25 C24 C23 118.1(14) . .
C25 C24 C28 120.7(13) . .
C24 C25 H25 119.4 . .
C24 C25 C26 121.2(13) . .
C26 C25 H25 119.4 . .
C21 C26 H26 119.6 . .
C25 C26 C21 120.7(13) . .
C25 C26 H26 119.6 . .
C21 C27 Eu1 171.0(10) . .
O21 C27 Eu1 68.2(8) . .
O21 C27 C21 119.7(13) . .
O22 C27 Eu1 52.1(8) . .
O22 C27 C21 119.9(13) . .
O22 C27 O21 120.3(14) . .
C24 C28 Eu2 164.4(11) . 4_575
O23 C28 Eu2 59.0(7) . 4_575
O23 C28 C24 116.6(12) . .
O24 C28 Eu2 64.7(8) . 4_575
O24 C28 C24 121.4(14) . .
O24 C28 O23 121.9(14) . .
Eu2 O21 Eu1 107.8(4) . .
C27 O21 Eu1 86.3(9) . .
C27 O21 Eu2 152.0(11) . .
C27 O22 Eu1 104.5(9) . .
C28 O23 Eu2 93.9(8) . 4_575
C28 O24 Eu2 89.4(10) . 4_575
C32 C31 C33 118.4(14) . .
C32 C31 C34 120.1(16) . .
C33 C31 C34 121.4(16) . .
C31 C32 H32 118.5 . .
C31 C32 C33 123.1(16) . 3_665
C33 C32 H32 118.5 3_665 .
C31 C33 H33 120.8 . .
C32 C33 C31 118.4(16) 3_665 .
C32 C33 H33 120.8 3_665 .
C31 C34 Eu1 140.2(13) . .
O31 C34 Eu1 32.5(9) . .
O31 C34 C31 121.1(18) . .
O31 C34 O32 126.0(17) . .
O32 C34 Eu1 99.4(11) . .
O32 C34 C31 112.9(19) . .
C34 O31 Eu1 131.2(14) . .
Eu2 O32 H32A 38.0 1_655 .
C34 O32 Eu2 130.9(12) . 1_655
C34 O32 H32A 109.5 . .
C42 C41 C43 119.1(15) . .
C42 C41 C44 124.3(16) . .
C43 C41 C44 116.4(14) . .
C41 C42 H42 119.8 . .
C41 C42 C43 120.3(17) . 3_666
C43 C42 H42 119.8 3_666 .
C41 C43 C42 120.5(17) . 3_666
C41 C43 H43 119.7 . .
C42 C43 H43 119.7 3_666 .
C41 C44 Eu1 164.7(10) . .
O41 C44 Eu1 62.2(7) . .
O41 C44 C41 117.5(13) . .
O42 C44 Eu1 58.8(8) . .
O42 C44 C41 122.8(14) . .
O42 C44 O41 119.5(13) . .
Eu2 O41 Eu1 117.4(4) 1_655 .
C44 O41 Eu1 90.3(8) . .
C44 O41 Eu2 138.6(8) . 1_655
C44 O42 Eu1 96.0(9) . .
C1 N1 C2 115(6) . .
C1 N1 C4 158(6) . .
C2 N1 C4 85(4) . .
C1 N2 C3 88(4) . .
C1 N2 C5 142(4) . .
C3 N2 C5 123(4) . .
N1 C1 N2 126(6) . .
N1 C1 C3 77(4) . .
N2 C1 C3 50(3) . .
N1 C2 C3 89(4) . .
N1 C2 C4 52(3) . .
C3 C2 C4 140(4) . .
N2 C3 C1 41(2) . .
N2 C3 C2 115(4) . .
C2 C3 C1 77(3) . .
N1 C4 C2 43(2) . .
C6 C5 N2 107(6) . .

loop_
_geom_bond_atom_site_label_1
_geom_bond_atom_site_label_2
_geom_bond_distance
_geom_bond_site_symmetry_2
Eu1 Eu2 4.1333(9) .
Eu1 Cl1 2.761(4) .
Eu1 O11 2.308(12) .
Eu1 O13 2.276(10) 2_545
Eu1 C27 2.946(14) .
Eu1 O21 2.741(11) .
Eu1 O22 2.401(11) .
Eu1 C34 3.19(2) .
Eu1 O31 2.274(11) .
Eu1 C44 2.858(14) .
Eu1 O41 2.527(9) .
Eu1 O42 2.457(10) .
Eu2 Eu1 4.2466(9) 1_455
Eu2 Cl1 2.907(4) .
Eu2 O12 2.298(11) 1_455
Eu2 O14 2.362(12) 2_545
Eu2 C28 2.823(16) 4_576
Eu2 O21 2.369(11) .
Eu2 O23 2.424(10) 4_576
Eu2 O24 2.552(10) 4_576
Eu2 O32 2.418(14) 1_455
Eu2 O41 2.441(10) 1_455
C11 C12 1.31(2) .
C11 C16 1.42(2) .
C11 C17 1.52(2) .
C12 H12 0.9300 .
C12 C13 1.42(2) .
C13 H13 0.9300 .
C13 C14 1.36(2) .
C14 C15 1.41(2) .
C14 C18 1.49(2) .
C15 H15 0.9300 .
C15 C16 1.35(2) .
C16 H16 0.9300 .
C17 O11 1.27(2) .
C17 O12 1.21(2) .
C18 O13 1.281(18) .
C18 O14 1.26(2) .
O12 Eu2 2.298(11) 1_655
O13 Eu1 2.276(10) 2
O14 Eu2 2.362(12) 2
C21 C22 1.44(2) .
C21 C26 1.39(2) .
C21 C27 1.48(2) .
C22 H22 0.9300 .
C22 C23 1.34(2) .
C23 H23 0.9300 .
C23 C24 1.42(2) .
C24 C25 1.36(2) .
C24 C28 1.51(2) .
C25 H25 0.9300 .
C25 C26 1.38(2) .
C26 H26 0.9300 .
C27 O21 1.270(17) .
C27 O22 1.209(18) .
C28 Eu2 2.823(16) 4_575
C28 O23 1.292(18) .
C28 O24 1.232(18) .
O23 Eu2 2.424(10) 4_575
O24 Eu2 2.552(10) 4_575
C31 C32 1.36(2) .
C31 C33 1.39(2) .
C31 C34 1.47(2) .
C32 H32 0.9300 .
C32 C33 1.37(2) 3_665
C33 C32 1.37(2) 3_665
C33 H33 0.9300 .
C34 O31 1.19(2) .
C34 O32 1.32(2) .
O32 Eu2 2.418(14) 1_655
O32 H32A 0.8200 .
C41 C42 1.37(2) .
C41 C43 1.40(2) .
C41 C44 1.468(19) .
C42 H42 0.9300 .
C42 C43 1.41(2) 3_666
C43 C42 1.41(2) 3_666
C43 H43 0.9300 .
C44 O41 1.321(17) .
C44 O42 1.225(17) .
O41 Eu2 2.441(10) 1_655
N1 C1 1.20(6) .
N1 C2 1.40(6) .
N1 C4 1.61(7) .
N2 C1 1.30(5) .
N2 C3 1.51(5) .
N2 C5 1.57(6) .
C1 C3 1.96(7) .
C2 C3 1.54(6) .
C2 C4 2.05(8) .
C5 C6 1.18(6) .

loop_
_geom_torsion_atom_site_label_1
_geom_torsion_atom_site_label_2
_geom_torsion_atom_site_label_3
_geom_torsion_atom_site_label_4
_geom_torsion
_geom_torsion_site_symmetry_1
_geom_torsion_site_symmetry_4
Eu1 Eu2 Cl1 Eu1 130.17(8) 1_455 .
Eu1 Eu2 O21 Eu1 -130.8(2) 1_455 .
Eu1 Eu2 O21 C27 117(2) . .
Eu1 Eu2 O21 C27 -13(2) 1_455 .
Eu1 C27 O21 Eu2 -122(2) . .
Eu1 C34 O32 Eu2 53.0(15) . 1_655
Eu1 C44 O41 Eu2 -134.7(12) . 1_655
Eu2 Eu1 O11 C17 -167.2(18) . .
Eu2 Eu1 C27 C21 169(8) . .
Eu2 Eu1 C27 O21 15.7(8) . .
Eu2 Eu1 C27 O22 -162.2(12) . .
Eu2 Eu1 O21 C27 -155.3(12) . .
Eu2 Eu1 O22 C27 15.1(10) . .
Eu2 Eu1 C34 C31 -29(2) . .
Eu2 Eu1 C34 O31 -96.4(15) . .
Eu2 Eu1 C34 O32 115.6(9) . .
Eu2 Eu1 O31 C34 109.0(14) . .
Eu2 Eu1 C44 C41 -28(4) . .
Eu2 Eu1 C44 O41 -120.9(7) . .
Eu2 Eu1 C44 O42 73.0(9) . .
Eu2 Eu1 O41 Eu2 -129.7(3) . 1_655
Eu2 Eu1 O41 C44 82.3(8) . .
Eu2 Eu1 O42 C44 -121.2(8) . .
Cl1 Eu1 Eu2 Eu1 -109.71(16) . 1_455
Cl1 Eu1 Eu2 O12 131.6(5) . 1_455
Cl1 Eu1 Eu2 O14 -89.8(5) . 2_545
Cl1 Eu1 Eu2 C28 50.2(4) . 4_576
Cl1 Eu1 Eu2 O21 149.7(4) . .
Cl1 Eu1 Eu2 O23 29.1(3) . 4_576
Cl1 Eu1 Eu2 O24 72.8(3) . 4_576
Cl1 Eu1 Eu2 O32 -154.2(4) . 1_455
Cl1 Eu1 Eu2 O41 -59.6(4) . 1_455
Cl1 Eu1 O11 C17 148.1(18) . .
Cl1 Eu1 C27 C21 156(7) . .
Cl1 Eu1 C27 O21 3.1(9) . .
Cl1 Eu1 C27 O22 -174.9(11) . .
Cl1 Eu1 O21 Eu2 -21.6(3) . .
Cl1 Eu1 O21 C27 -176.9(10) . .
Cl1 Eu1 O22 C27 6.0(12) . .
Cl1 Eu1 C34 C31 142.6(14) . .
Cl1 Eu1 C34 O31 75(2) . .
Cl1 Eu1 C34 O32 -73(2) . .
Cl1 Eu1 O31 C34 -147.1(12) . .
Cl1 Eu1 C44 C41 -20(4) . .
Cl1 Eu1 C44 O41 -112.9(7) . .
Cl1 Eu1 C44 O42 80.9(8) . .
Cl1 Eu1 O41 Eu2 -145.9(4) . 1_655
Cl1 Eu1 O41 C44 66.1(7) . .
Cl1 Eu1 O42 C44 -95.0(8) . .
Cl1 Eu2 O21 Eu1 20.1(3) . .
Cl1 Eu2 O21 C27 137(2) . .
C11 C12 C13 C14 1(3) . .
C11 C17 O11 Eu1 171.5(12) . .
C11 C17 O12 Eu2 133.8(14) . 1_655
C12 C11 C16 C15 1(3) . .
C12 C11 C17 O11 -8(2) . .
C12 C11 C17 O12 170.4(17) . .
C12 C13 C14 C15 -1(3) . .
C12 C13 C14 C18 176.4(16) . .
C13 C14 C15 C16 1(3) . .
C13 C14 C18 O13 11(3) . .
C13 C14 C18 O14 -163.5(18) . .
C14 C15 C16 C11 0(3) . .
C14 C18 O13 Eu1 -147.1(14) . 2
C14 C18 O14 Eu2 -174.8(12) . 2
C15 C14 C18 O13 -171.2(17) . .
C15 C14 C18 O14 14(3) . .
C16 C11 C12 C13 -1(3) . .
C16 C11 C17 O11 176.7(16) . .
C16 C11 C17 O12 -5(2) . .
C17 C11 C12 C13 -176.1(16) . .
C17 C11 C16 C15 176.0(17) . .
C18 C14 C15 C16 -176.7(17) . .
O11 Eu1 Eu2 Eu1 162.6(4) . 1_455
O11 Eu1 Eu2 Cl1 -87.7(4) . .
O11 Eu1 Eu2 O12 43.9(6) . 1_455
O11 Eu1 Eu2 O14 -177.5(6) . 2_545
O11 Eu1 Eu2 C28 -37.5(5) . 4_576
O11 Eu1 Eu2 O21 62.0(6) . .
O11 Eu1 Eu2 O23 -58.6(5) . 4_576
O11 Eu1 Eu2 O24 -14.9(5) . 4_576
O11 Eu1 Eu2 O32 118.1(5) . 1_455
O11 Eu1 Eu2 O41 -147.3(5) . 1_455
O11 Eu1 Cl1 Eu2 89.2(3) . .
O11 Eu1 C27 C21 73(7) . .
O11 Eu1 C27 O21 -79.9(10) . .
O11 Eu1 C27 O22 102.1(12) . .
O11 Eu1 O21 Eu2 -112.2(5) . .
O11 Eu1 O21 C27 92.5(10) . .
O11 Eu1 O22 C27 -73.0(11) . .
O11 Eu1 C34 C31 -121.4(19) . .
O11 Eu1 C34 O31 171.3(15) . .
O11 Eu1 C34 O32 23.3(11) . .
O11 Eu1 O31 C34 -9.3(16) . .
O11 Eu1 C44 C41 65(4) . .
O11 Eu1 C44 O41 -28.4(8) . .
O11 Eu1 C44 O42 165.5(9) . .
O11 Eu1 O41 Eu2 -61.1(5) . 1_655
O11 Eu1 O41 C44 151.0(9) . .
O11 Eu1 O42 C44 -17.3(10) . .
O11 C17 O12 Eu2 -48(3) . 1_655
O12 Eu2 Cl1 Eu1 -113.0(6) 1_455 .
O12 Eu2 O21 Eu1 168.4(4) 1_455 .
O12 Eu2 O21 C27 -74(2) 1_455 .
O12 C17 O11 Eu1 -7(3) . .
O13 Eu1 Eu2 Eu1 -5.9(3) 2_545 1_455
O13 Eu1 Eu2 Cl1 103.8(4) 2_545 .
O13 Eu1 Eu2 O12 -124.5(6) 2_545 1_455
O13 Eu1 Eu2 O14 14.0(6) 2_545 2_545
O13 Eu1 Eu2 C28 154.0(5) 2_545 4_576
O13 Eu1 Eu2 O21 -106.5(5) 2_545 .
O13 Eu1 Eu2 O23 132.9(4) 2_545 4_576
O13 Eu1 Eu2 O24 176.7(4) 2_545 4_576
O13 Eu1 Eu2 O32 -50.4(5) 2_545 1_455
O13 Eu1 Eu2 O41 44.2(5) 2_545 1_455
O13 Eu1 Cl1 Eu2 -61.6(3) 2_545 .
O13 Eu1 O11 C17 -147.7(15) 2_545 .
O13 Eu1 C27 C21 -126(7) 2_545 .
O13 Eu1 C27 O21 80.8(9) 2_545 .
O13 Eu1 C27 O22 -97.1(11) 2_545 .
O13 Eu1 O21 Eu2 61.9(4) 2_545 .
O13 Eu1 O21 C27 -93.5(10) 2_545 .
O13 Eu1 O22 C27 79.1(11) 2_545 .
O13 Eu1 C34 C31 33.0(19) 2_545 .
O13 Eu1 C34 O31 -34.3(15) 2_545 .
O13 Eu1 C34 O32 177.7(10) 2_545 .
O13 Eu1 O31 C34 146.9(15) 2_545 .
O13 Eu1 C44 C41 -97(4) 2_545 .
O13 Eu1 C44 O41 170.0(7) 2_545 .
O13 Eu1 C44 O42 3.8(9) 2_545 .
O13 Eu1 O41 Eu2 134.5(5) 2_545 1_655
O13 Eu1 O41 C44 -13.5(10) 2_545 .
O13 Eu1 O42 C44 -176.3(9) 2_545 .
O13 C18 O14 Eu2 11(3) . 2
O14 Eu2 Cl1 Eu1 74.2(4) 2_545 .
O14 Eu2 O21 Eu1 -52.4(5) 2_545 .
O14 Eu2 O21 C27 65(2) 2_545 .
O14 C18 O13 Eu1 28(3) . 2
C21 C22 C23 C24 2(3) . .
C21 C27 O21 Eu1 -175.3(15) . .
C21 C27 O21 Eu2 63(3) . .
C21 C27 O22 Eu1 175.0(13) . .
C22 C21 C26 C25 2(2) . .
C22 C21 C27 Eu1 -125(7) . .
C22 C21 C27 O21 26(2) . .
C22 C21 C27 O22 -151.4(16) . .
C22 C23 C24 C25 -3(3) . .
C22 C23 C24 C28 -177.3(16) . .
C23 C24 C25 C26 4(2) . .
C23 C24 C28 Eu2 51(4) . 4_575
C23 C24 C28 O23 -18(2) . .
C23 C24 C28 O24 160.4(17) . .
C24 C25 C26 C21 -3(3) . .
C24 C28 O23 Eu2 162.9(12) . 4_575
C24 C28 O24 Eu2 -163.7(14) . 4_575
C25 C24 C28 Eu2 -123(4) . 4_575
C25 C24 C28 O23 167.5(15) . .
C25 C24 C28 O24 -14(2) . .
C26 C21 C22 C23 -1(3) . .
C26 C21 C27 Eu1 51(8) . .
C26 C21 C27 O21 -157.6(16) . .
C26 C21 C27 O22 25(3) . .
C27 Eu1 Eu2 Eu1 88.2(4) . 1_455
C27 Eu1 Eu2 Cl1 -162.1(4) . .
C27 Eu1 Eu2 O12 -30.4(6) . 1_455
C27 Eu1 Eu2 O14 108.1(6) . 2_545
C27 Eu1 Eu2 C28 -111.9(5) . 4_576
C27 Eu1 Eu2 O21 -12.4(6) . .
C27 Eu1 Eu2 O23 -133.0(5) . 4_576
C27 Eu1 Eu2 O24 -89.3(5) . 4_576
C27 Eu1 Eu2 O32 43.7(5) . 1_455
C27 Eu1 Eu2 O41 138.3(5) . 1_455
C27 Eu1 Cl1 Eu2 15.2(3) . .
C27 Eu1 O11 C17 -110.4(18) . .
C27 Eu1 O21 Eu2 155.3(12) . .
C27 Eu1 C34 C31 -46.3(19) . .
C27 Eu1 C34 O31 -113.6(15) . .
C27 Eu1 C34 O32 98.5(11) . .
C27 Eu1 O31 C34 68.0(15) . .
C27 Eu1 C44 C41 92(5) . .
C27 Eu1 C44 O41 -1(4) . .
C27 Eu1 C44 O42 -167(3) . .
C27 Eu1 O41 Eu2 -32.2(9) . 1_655
C27 Eu1 O41 C44 179.8(8) . .
C27 Eu1 O42 C44 175.6(10) . .
C27 C21 C22 C23 175.3(17) . .
C27 C21 C26 C25 -174.6(15) . .
C28 Eu2 Cl1 Eu1 -125.4(4) 4_576 .
C28 Eu2 O21 Eu1 86.3(5) 4_576 .
C28 Eu2 O21 C27 -156(2) 4_576 .
C28 C24 C25 C26 178.0(15) . .
O21 Eu1 Eu2 Eu1 100.6(4) . 1_455
O21 Eu1 Eu2 Cl1 -149.7(4) . .
O21 Eu1 Eu2 O12 -18.1(6) . 1_455
O21 Eu1 Eu2 O14 120.5(6) . 2_545
O21 Eu1 Eu2 C28 -99.5(5) . 4_576
O21 Eu1 Eu2 O23 -120.6(5) . 4_576
O21 Eu1 Eu2 O24 -76.9(5) . 4_576
O21 Eu1 Eu2 O32 56.1(6) . 1_455
O21 Eu1 Eu2 O41 150.7(5) . 1_455
O21 Eu1 Cl1 Eu2 16.6(3) . .
O21 Eu1 O11 C17 -136.8(19) . .
O21 Eu1 C27 C21 153(8) . .
O21 Eu1 C27 O22 -177.9(18) . .
O21 Eu1 O22 C27 1.2(10) . .
O21 Eu1 C34 C31 -49(2) . .
O21 Eu1 C34 O31 -116.0(14) . .
O21 Eu1 C34 O32 96.0(10) . .
O21 Eu1 O31 C34 73.2(15) . .
O21 Eu1 C44 C41 -2(5) . .
O21 Eu1 C44 O41 -95.2(11) . .
O21 Eu1 C44 O42 98.7(12) . .
O21 Eu1 O41 Eu2 -78.5(7) . 1_655
O21 Eu1 O41 C44 133.5(8) . .
O21 Eu1 O42 C44 -129.4(8) . .
O21 Eu2 Cl1 Eu1 -19.0(3) . .
O21 C27 O22 Eu1 -2.2(19) . .
O22 Eu1 Eu2 Eu1 81.1(3) . 1_455
O22 Eu1 Eu2 Cl1 -169.2(4) . .
O22 Eu1 Eu2 O12 -37.5(6) . 1_455
O22 Eu1 Eu2 O14 101.0(5) . 2_545
O22 Eu1 Eu2 C28 -119.0(5) . 4_576
O22 Eu1 Eu2 O21 -19.5(5) . .
O22 Eu1 Eu2 O23 -140.1(4) . 4_576
O22 Eu1 Eu2 O24 -96.3(4) . 4_576
O22 Eu1 Eu2 O32 36.6(5) . 1_455
O22 Eu1 Eu2 O41 131.2(5) . 1_455
O22 Eu1 Cl1 Eu2 12.8(4) . .
O22 Eu1 O11 C17 -87.2(18) . .
O22 Eu1 C27 C21 -29(7) . .
O22 Eu1 C27 O21 177.9(18) . .
O22 Eu1 O21 Eu2 154.2(7) . .
O22 Eu1 O21 C27 -1.1(9) . .
O22 Eu1 C34 C31 -43.2(18) . .
O22 Eu1 C34 O31 -110.5(15) . .
O22 Eu1 C34 O32 101.5(11) . .
O22 Eu1 O31 C34 64.7(14) . .
O22 Eu1 C44 C41 153(4) . .
O22 Eu1 C44 O41 60.1(13) . .
O22 Eu1 C44 O42 -106.1(12) . .
O22 Eu1 O41 Eu2 -0.2(7) . 1_655
O22 Eu1 O41 C44 -148.1(8) . .
O22 Eu1 O42 C44 123.1(9) . .
O22 C27 O21 Eu1 1.9(16) . .
O22 C27 O21 Eu2 -120(2) . .
O23 Eu2 Cl1 Eu1 -152.8(3) 4_576 .
O23 Eu2 O21 Eu1 82.4(5) 4_576 .
O23 Eu2 O21 C27 -160(2) 4_576 .
O23 C28 O24 Eu2 15.0(16) . 4_575
O24 Eu2 Cl1 Eu1 -98.4(3) 4_576 .
O24 Eu2 O21 Eu1 95.9(4) 4_576 .
O24 Eu2 O21 C27 -147(2) 4_576 .
O24 C28 O23 Eu2 -15.9(17) . 4_575
C31 C34 O31 Eu1 -136.4(14) . .
C31 C34 O32 Eu2 -150.6(12) . 1_655
C32 C31 C33 C32 4(4) . 3_665
C32 C31 C34 Eu1 -20(3) . .
C32 C31 C34 O31 16(3) . .
C32 C31 C34 O32 -161.6(19) . .
C33 C31 C32 C33 -4(4) . 3_665
C33 C31 C34 Eu1 163.0(16) . .
C33 C31 C34 O31 -161.7(18) . .
C33 C31 C34 O32 21(2) . .
C34 Eu1 Eu2 Eu1 67.7(7) . 1_455
C34 Eu1 Eu2 Cl1 177.4(7) . .
C34 Eu1 Eu2 O12 -51.0(8) . 1_455
C34 Eu1 Eu2 O14 87.6(8) . 2_545
C34 Eu1 Eu2 C28 -132.4(8) . 4_576
C34 Eu1 Eu2 O21 -32.9(8) . .
C34 Eu1 Eu2 O23 -153.5(7) . 4_576
C34 Eu1 Eu2 O24 -109.8(7) . 4_576
C34 Eu1 Eu2 O32 23.2(8) . 1_455
C34 Eu1 Eu2 O41 117.8(8) . 1_455
C34 Eu1 Cl1 Eu2 -173.8(17) . .
C34 Eu1 O11 C17 -19.3(18) . .
C34 Eu1 C27 C21 -22(7) . .
C34 Eu1 C27 O21 -175.0(10) . .
C34 Eu1 C27 O22 7.1(12) . .
C34 Eu1 O21 Eu2 161.0(5) . .
C34 Eu1 O21 C27 5.7(11) . .
C34 Eu1 O22 C27 -172.4(12) . .
C34 Eu1 C44 C41 159(4) . .
C34 Eu1 C44 O41 66.4(8) . .
C34 Eu1 C44 O42 -99.7(9) . .
C34 Eu1 O41 Eu2 39.1(5) . 1_655
C34 Eu1 O41 C44 -108.9(8) . .
C34 Eu1 O42 C44 79.1(9) . .
C34 C31 C32 C33 179(2) . 3_665
C34 C31 C33 C32 -179.0(19) . 3_665
O31 Eu1 Eu2 Eu1 37.6(7) . 1_455
O31 Eu1 Eu2 Cl1 147.3(7) . .
O31 Eu1 Eu2 O12 -81.1(9) . 1_455
O31 Eu1 Eu2 O14 57.5(8) . 2_545
O31 Eu1 Eu2 C28 -162.5(8) . 4_576
O31 Eu1 Eu2 O21 -63.0(8) . .
O31 Eu1 Eu2 O23 176.4(8) . 4_576
O31 Eu1 Eu2 O24 -139.9(8) . 4_576
O31 Eu1 Eu2 O32 -6.9(8) . 1_455
O31 Eu1 Eu2 O41 87.7(8) . 1_455
O31 Eu1 Cl1 Eu2 -129.6(9) . .
O31 Eu1 O11 C17 -16.7(19) . .
O31 Eu1 C27 C21 -37(7) . .
O31 Eu1 C27 O21 169.9(9) . .
O31 Eu1 C27 O22 -8.0(12) . .
O31 Eu1 O21 Eu2 143.3(5) . .
O31 Eu1 O21 C27 -12.0(11) . .
O31 Eu1 O22 C27 171.8(12) . .
O31 Eu1 C34 C31 67(2) . .
O31 Eu1 C34 O32 -148(2) . .
O31 Eu1 C44 C41 175(4) . .
O31 Eu1 C44 O41 82.2(8) . .
O31 Eu1 C44 O42 -83.9(9) . .
O31 Eu1 O41 Eu2 55.6(5) . 1_655
O31 Eu1 O41 C44 -92.4(8) . .
O31 Eu1 O42 C44 91.3(9) . .
O31 C34 O32 Eu2 32(3) . 1_655
O32 Eu2 Cl1 Eu1 37.8(6) 1_455 .
O32 Eu2 O21 Eu1 -123.0(5) 1_455 .
O32 Eu2 O21 C27 -6(2) 1_455 .
O32 C34 O31 Eu1 40(2) . .
C41 C44 O41 Eu1 -162.7(11) . .
C41 C44 O41 Eu2 62.7(18) . 1_655
C41 C44 O42 Eu1 162.0(12) . .
C42 C41 C43 C42 -1(3) . 3_666
C42 C41 C44 Eu1 -77(4) . .
C42 C41 C44 O41 8(2) . .
C42 C41 C44 O42 -167.8(16) . .
C43 C41 C42 C43 1(3) . 3_666
C43 C41 C44 Eu1 98(4) . .
C43 C41 C44 O41 -176.6(14) . .
C43 C41 C44 O42 7(2) . .
C44 Eu1 Eu2 Eu1 -98.4(4) . 1_455
C44 Eu1 Eu2 Cl1 11.3(4) . .
C44 Eu1 Eu2 O12 142.9(6) . 1_455
C44 Eu1 Eu2 O14 -78.6(6) . 2_545
C44 Eu1 Eu2 C28 61.5(5) . 4_576
C44 Eu1 Eu2 O21 161.0(6) . .
C44 Eu1 Eu2 O23 40.3(5) . 4_576
C44 Eu1 Eu2 O24 84.1(5) . 4_576
C44 Eu1 Eu2 O32 -143.0(5) . 1_455
C44 Eu1 Eu2 O41 -48.3(5) . 1_455
C44 Eu1 Cl1 Eu2 -170.9(3) . .
C44 Eu1 O11 C17 66.5(18) . .
C44 Eu1 C27 C21 45(9) . .
C44 Eu1 C27 O21 -108(3) . .
C44 Eu1 C27 O22 74(4) . .
C44 Eu1 O21 Eu2 -39.8(11) . .
C44 Eu1 O21 C27 164.9(10) . .
C44 Eu1 O22 C27 -165.6(11) . .
C44 Eu1 C34 C31 139.7(19) . .
C44 Eu1 C34 O31 72.4(15) . .
C44 Eu1 C34 O32 -75.6(10) . .
C44 Eu1 O31 C34 -105.5(15) . .
C44 Eu1 O41 Eu2 148.0(10) . 1_655
C44 C41 C42 C43 176.1(16) . 3_666
C44 C41 C43 C42 -176.5(16) . 3_666
O41 Eu1 Eu2 Eu1 -133.1(3) . 1_455
O41 Eu1 Eu2 Cl1 -23.4(3) . .
O41 Eu1 Eu2 O12 108.3(6) . 1_455
O41 Eu1 Eu2 O14 -113.2(5) . 2_545
O41 Eu1 Eu2 C28 26.8(4) . 4_576
O41 Eu1 Eu2 O21 126.3(5) . .
O41 Eu1 Eu2 O23 5.7(4) . 4_576
O41 Eu1 Eu2 O24 49.4(4) . 4_576
O41 Eu1 Eu2 O32 -177.6(5) . 1_455
O41 Eu1 Eu2 O41 -83.0(4) . 1_455
O41 Eu1 Cl1 Eu2 163.9(2) . .
O41 Eu1 O11 C17 53.4(17) . .
O41 Eu1 C27 C21 44(8) . .
O41 Eu1 C27 O21 -108.8(10) . .
O41 Eu1 C27 O22 73.3(13) . .
O41 Eu1 O21 Eu2 -94.5(6) . .
O41 Eu1 O21 C27 110.2(10) . .
O41 Eu1 O22 C27 -131.7(10) . .
O41 Eu1 C34 C31 166(2) . .
O41 Eu1 C34 O31 98.5(15) . .
O41 Eu1 C34 O32 -49.5(10) . .
O41 Eu1 O31 C34 -77.6(14) . .
O41 Eu1 C44 C41 93(4) . .
O41 Eu1 C44 O42 -166.2(13) . .
O41 Eu1 O42 C44 8.0(8) . .
O41 Eu2 Cl1 Eu1 141.4(3) 1_455 .
O41 Eu2 O21 Eu1 -88.8(10) 1_455 .
O41 Eu2 O21 C27 29(3) 1_455 .
O41 C44 O42 Eu1 -14.1(13) . .
O42 Eu1 Eu2 Eu1 -71.5(3) . 1_455
O42 Eu1 Eu2 Cl1 38.2(3) . .
O42 Eu1 Eu2 O12 169.8(6) . 1_455
O42 Eu1 Eu2 O14 -51.6(5) . 2_545
O42 Eu1 Eu2 C28 88.4(4) . 4_576
O42 Eu1 Eu2 O21 -172.1(5) . .
O42 Eu1 Eu2 O23 67.3(4) . 4_576
O42 Eu1 Eu2 O24 111.0(4) . 4_576
O42 Eu1 Eu2 O32 -116.1(5) . 1_455
O42 Eu1 Eu2 O41 -21.4(4) . 1_455
O42 Eu1 Cl1 Eu2 -145.5(3) . .
O42 Eu1 O11 C17 73.9(19) . .
O42 Eu1 C27 C21 -118(7) . .
O42 Eu1 C27 O21 89.0(15) . .
O42 Eu1 C27 O22 -88.9(15) . .
O42 Eu1 O21 Eu2 13.6(8) . .
O42 Eu1 O21 C27 -141.7(9) . .
O42 Eu1 O22 C27 139.6(11) . .
O42 Eu1 C34 C31 114.9(19) . .
O42 Eu1 C34 O31 47.6(15) . .
O42 Eu1 C34 O32 -100.4(10) . .
O42 Eu1 O31 C34 -131.2(15) . .
O42 Eu1 C44 C41 -101(4) . .
O42 Eu1 C44 O41 166.2(13) . .
O42 Eu1 O41 Eu2 140.6(6) . 1_655
O42 Eu1 O41 C44 -7.4(7) . .
O42 C44 O41 Eu1 13.6(13) . .
O42 C44 O41 Eu2 -121.1(13) . 1_655
N1 C1 C3 N2 -169(5) . .
N1 C1 C3 C2 -11(4) . .
N1 C2 C3 N2 26(5) . .
N1 C2 C3 C1 9(3) . .
N2 C1 C3 C2 158(4) . .
C1 N1 C2 C3 -17(5) . .
C1 N1 C2 C4 171(5) . .
C1 N1 C4 C2 -157(13) . .
C1 N2 C3 C2 -24(5) . .
C1 N2 C5 C6 125(7) . .
C2 N1 C1 N2 3(8) . .
C2 N1 C1 C3 13(4) . .
C3 N2 C1 N1 13(6) . .
C3 N2 C5 C6 -94(6) . .
C3 C2 C4 N1 -12(6) . .
C4 N1 C1 N2 158(10) . .
C4 N1 C1 C3 168(12) . .
C4 N1 C2 C3 173(4) . .
C4 C2 C3 N2 35(8) . .
C4 C2 C3 C1 19(6) . .
C5 N2 C1 N1 161(5) . .
C5 N2 C1 C3 148(7) . .
C5 N2 C3 C1 -157(5) . .
C5 N2 C3 C2 179(4) . .
